data_7041930
loop_
_publ_author_name
'Lacelle, T.'
'Brunet, G.'
'Pialat, A.'
'Holmberg, R. J.'
'Lan, Y.'
'Gabidullin, B.'
'Korobkov, I.'
'Wernsdorfer, W.'
'Murugesu, M.'

_publ_section_title
;
 Single-molecule magnet behaviour in a tetranuclear Dy(III) complex formed
 from a novel tetrazine-centered hydrazone Schiff base ligand.
;
_journal_issue 8
_journal_name_full 'Dalton transactions (Cambridge, England : 2003)'
_journal_page_first 2471
_journal_page_last 2478
_journal_paper_doi 10.1039/c6dt04413a
_journal_volume 46
_journal_year 2017
_chemical_formula_sum 'C30 H46 N12 O8'
_chemical_formula_weight 702.79
_space_group_crystal_system monoclinic
_space_group_IT_number 14
_space_group_name_Hall '-P 2ybc'
_space_group_name_H-M_alt 'P 1 21/c 1'
_symmetry_space_group_name_Hall '-P 2ybc'
_symmetry_space_group_name_H-M 'P 1 21/c 1'
_atom_sites_solution_hydrogens geom
_audit_creation_method SHELXL-2014/7
_audit_update_record
;
2017-01-10 deposited with the CCDC.
2017-01-16 downloaded from the CCDC.
;
_cell_angle_alpha 90
_cell_angle_beta 91.253(3)
_cell_angle_gamma 90
_cell_formula_units_Z 2
_cell_length_a 11.7537(6)
_cell_length_b 21.3005(11)
_cell_length_c 7.0776(4)
_cell_measurement_reflns_used 2871
_cell_measurement_temperature 200(2)
_cell_measurement_theta_max 24.73
_cell_measurement_theta_min 2.58
_cell_volume 1771.52(16)
_computing_cell_refinement 'APEX II, Bruker (2009)'
_computing_data_collection 'APEX II, Bruker (2009)'
_computing_data_reduction 'XPREP, Bruker (2009)'
_computing_molecular_graphics 'SHELXTL, Bruker (2004)'
_computing_publication_material 'SHELXTL, Bruker (2004)'
_computing_structure_refinement 'SHELXL-2014/7 (Sheldrick, 2014)'
_computing_structure_solution 'SHELXS-03 (Sheldrick, 2003)'
_diffrn_ambient_temperature 200(2)
_diffrn_measured_fraction_theta_full 0.999
_diffrn_measured_fraction_theta_max 0.997
_diffrn_measurement_device_type 'Bruker APEX-II CCD'
_diffrn_measurement_method '\f and \w scans'
_diffrn_radiation_type MoK\a
_diffrn_radiation_wavelength 0.71073
_diffrn_reflns_av_R_equivalents 0.0731
_diffrn_reflns_av_unetI/netI 0.1067
_diffrn_reflns_Laue_measured_fraction_full 0.999
_diffrn_reflns_Laue_measured_fraction_max 0.997
_diffrn_reflns_limit_h_max 13
_diffrn_reflns_limit_h_min -15
_diffrn_reflns_limit_k_max 28
_diffrn_reflns_limit_k_min -23
_diffrn_reflns_limit_l_max 9
_diffrn_reflns_limit_l_min -9
_diffrn_reflns_number 19209
_diffrn_reflns_point_group_measured_fraction_full 0.999
_diffrn_reflns_point_group_measured_fraction_max 0.997
_diffrn_reflns_theta_full 25.242
_diffrn_reflns_theta_max 28.298
_diffrn_reflns_theta_min 1.733
_exptl_absorpt_coefficient_mu 0.098
_exptl_absorpt_correction_T_max 0.7457
_exptl_absorpt_correction_T_min 0.6502
_exptl_absorpt_correction_type multi-scan
_exptl_absorpt_process_details 'SADABS, Bruker (2003)'
_exptl_crystal_colour red
_exptl_crystal_density_diffrn 1.318
_exptl_crystal_density_meas ?
_exptl_crystal_description needle
_exptl_crystal_F_000 748
_exptl_crystal_size_max 0.220
_exptl_crystal_size_mid 0.060
_exptl_crystal_size_min 0.030
_refine_diff_density_max 0.195
_refine_diff_density_min -0.227
_refine_diff_density_rms 0.042
_refine_ls_extinction_method none
_refine_ls_goodness_of_fit_ref 1.008
_refine_ls_hydrogen_treatment mixed
_refine_ls_matrix_type full
_refine_ls_number_parameters 231
_refine_ls_number_reflns 4400
_refine_ls_number_restraints 0
_refine_ls_restrained_S_all 1.008
_refine_ls_R_factor_all 0.1736
_refine_ls_R_factor_gt 0.0706
_refine_ls_shift/su_max 0.000
_refine_ls_shift/su_mean 0.000
_refine_ls_structure_factor_coef Fsqd
_refine_ls_weighting_details 'w=1/[\s^2^(Fo^2^)+(0.0529P)^2^+0.0966P] where P=(Fo^2^+2Fc^2^)/3'
_refine_ls_weighting_scheme calc
_refine_ls_wR_factor_gt 0.1132
_refine_ls_wR_factor_ref 0.1373
_reflns_Friedel_coverage 0.000
_reflns_number_gt 2129
_reflns_number_total 4400
_reflns_threshold_expression 'I > 2\s(I)'
_cod_data_source_file c6dt04413a2.cif
_cod_data_source_block H2vht
_cod_depositor_comments
;
The following automatic conversions were performed:

'_exptl_crystal_density_meas' value 'n/a' was changed to '?' - the
value is perceived as not measured.

Automatic conversion script
Id: cif_fix_values 4268 2015-11-12 08:31:59Z antanas 

 Adding full bibliography for 7041930--7041932.cif.
;
_cod_database_code 7041930
_shelx_shelxl_version_number 2014/7
_shelx_space_group_comment
; 
The symmetry employed for this shelxl refinement is uniquely defined 
by the following loop, which should always be used as a source of 
symmetry information in preference to the above space-group names. 
They are only intended as comments. 
;
_shelx_estimated_absorpt_t_min 0.979
_shelx_estimated_absorpt_t_max 0.997

loop_
_space_group_symop_operation_xyz
'x, y, z'
'-x, y+1/2, -z+1/2'
'-x, -y, -z'
'x, -y-1/2, z-1/2'

loop_
_atom_site_label
_atom_site_type_symbol
_atom_site_fract_x
_atom_site_fract_y
_atom_site_fract_z
_atom_site_U_iso_or_equiv
_atom_site_adp_type
_atom_site_occupancy
_atom_site_site_symmetry_order
_atom_site_calc_flag
_atom_site_refinement_flags_posn
_atom_site_refinement_flags_adp
O1 O 0.67942(13) 0.61217(7) 0.5783(2) 0.0431(4) Uani 1 1 d . .
H1A H 0.6498 0.5856 0.5047 0.083(11) Uiso 1 1 calc R .
O2 O 0.76603(14) 0.68274(8) 0.8462(2) 0.0479(5) Uani 1 1 d . .
O3 O 0.63565(14) 0.33087(7) 0.3679(2) 0.0484(5) Uani 1 1 d . .
O4 O 0.94422(17) 0.32042(10) 0.7285(3) 0.0820(7) Uani 1 1 d . .
N1 N 0.64266(14) 0.49949(8) 0.4429(2) 0.0334(5) Uani 1 1 d . .
N2 N 0.60164(15) 0.45887(8) 0.3103(2) 0.0394(5) Uani 1 1 d . .
H2A H 0.6090 0.4181 0.3272 0.047 Uiso 1 1 calc R U
N3 N 0.51663(15) 0.43742(8) 0.0265(3) 0.0366(5) Uani 1 1 d . .
N4 N 0.46516(15) 0.45643(8) -0.1316(2) 0.0357(5) Uani 1 1 d . .
N5 N 0.55332(15) 0.23590(9) 0.3243(2) 0.0336(4) Uani 1 1 d . .
N6 N 0.93494(16) 0.36126(9) 0.4337(3) 0.0443(5) Uani 1 1 d . .
C1 C 0.73107(17) 0.58223(10) 0.7258(3) 0.0310(5) Uani 1 1 d . .
C2 C 0.77909(18) 0.61948(11) 0.8697(3) 0.0347(6) Uani 1 1 d . .
C3 C 0.83489(19) 0.59158(12) 1.0207(3) 0.0430(6) Uani 1 1 d . .
H3A H 0.8678 0.6168 1.1182 0.052 Uiso 1 1 calc R U
C4 C 0.8431(2) 0.52683(13) 1.0308(3) 0.0552(8) Uani 1 1 d . .
H4A H 0.8817 0.5079 1.1355 0.066 Uiso 1 1 calc R U
C5 C 0.7966(2) 0.48986(12) 0.8923(3) 0.0452(7) Uani 1 1 d . .
H5A H 0.8030 0.4455 0.9010 0.054 Uiso 1 1 calc R U
C6 C 0.73919(17) 0.51704(11) 0.7368(3) 0.0330(6) Uani 1 1 d . .
C7 C 0.8204(2) 0.72254(12) 0.9828(4) 0.0536(7) Uani 1 1 d . .
H7A H 0.8048 0.7665 0.9509 0.080 Uiso 1 1 calc R U
H7B H 0.7909 0.7133 1.1083 0.080 Uiso 1 1 calc R U
H7C H 0.9027 0.7151 0.9832 0.080 Uiso 1 1 calc R U
C8 C 0.69203(18) 0.47636(11) 0.5900(3) 0.0354(6) Uani 1 1 d . .
H8A H 0.6979 0.4321 0.6034 0.042 Uiso 1 1 calc R U
C9 C 0.54924(17) 0.48140(10) 0.1515(3) 0.0306(5) Uani 1 1 d . .
C10 C 0.5525(2) 0.29770(12) 0.3277(3) 0.0405(6) Uani 1 1 d . .
H10A H 0.4828 0.3183 0.2970 0.049 Uiso 1 1 calc R U
C11 C 0.65649(19) 0.20095(12) 0.3639(4) 0.0466(7) Uani 1 1 d . .
H11A H 0.6403 0.1666 0.4513 0.070 Uiso 1 1 calc R U
H11B H 0.7138 0.2289 0.4213 0.070 Uiso 1 1 calc R U
H11C H 0.6854 0.1837 0.2459 0.070 Uiso 1 1 calc R U
C12 C 0.45037(19) 0.20006(12) 0.2820(4) 0.0532(7) Uani 1 1 d . .
H12A H 0.4646 0.1708 0.1784 0.080 Uiso 1 1 calc R U
H12B H 0.3888 0.2288 0.2447 0.080 Uiso 1 1 calc R U
H12C H 0.4285 0.1765 0.3944 0.080 Uiso 1 1 calc R U
C13 C 0.9203(2) 0.31748(13) 0.5608(5) 0.0581(8) Uani 1 1 d . .
H13A H 0.8874 0.2793 0.5171 0.070 Uiso 1 1 calc R U
C14 C 0.9837(3) 0.42077(13) 0.4882(4) 0.0691(9) Uani 1 1 d . .
H14A H 1.0514 0.4289 0.4134 0.104 Uiso 1 1 calc R U
H14B H 1.0052 0.4198 0.6227 0.104 Uiso 1 1 calc R U
H14C H 0.9277 0.4542 0.4654 0.104 Uiso 1 1 calc R U
C15 C 0.8975(2) 0.35376(14) 0.2378(4) 0.0643(8) Uani 1 1 d . .
H15A H 0.9597 0.3650 0.1544 0.096 Uiso 1 1 calc R U
H15B H 0.8321 0.3812 0.2118 0.096 Uiso 1 1 calc R U
H15C H 0.8754 0.3100 0.2153 0.096 Uiso 1 1 calc R U

loop_
_atom_site_aniso_label
_atom_site_aniso_U_11
_atom_site_aniso_U_22
_atom_site_aniso_U_33
_atom_site_aniso_U_23
_atom_site_aniso_U_13
_atom_site_aniso_U_12
O1 0.0619(11) 0.0299(10) 0.0364(9) -0.0013(8) -0.0220(8) 0.0066(8)
O2 0.0687(11) 0.0317(11) 0.0423(10) -0.0077(8) -0.0204(8) -0.0001(8)
O3 0.0645(11) 0.0279(10) 0.0522(11) -0.0002(8) -0.0107(9) -0.0036(8)
O4 0.0911(15) 0.0841(17) 0.0695(15) 0.0240(12) -0.0313(12) -0.0224(12)
N1 0.0408(11) 0.0268(12) 0.0324(11) -0.0019(9) -0.0059(9) -0.0002(9)
N2 0.0603(13) 0.0211(11) 0.0362(11) -0.0041(9) -0.0139(10) -0.0006(9)
N3 0.0474(12) 0.0260(11) 0.0360(11) -0.0032(9) -0.0086(9) -0.0007(9)
N4 0.0481(11) 0.0243(12) 0.0342(11) -0.0040(9) -0.0081(9) -0.0005(9)
N5 0.0415(11) 0.0271(12) 0.0321(10) 0.0023(9) -0.0020(8) 0.0012(9)
N6 0.0464(12) 0.0319(13) 0.0544(14) -0.0005(10) -0.0047(10) -0.0041(10)
C1 0.0347(12) 0.0331(15) 0.0250(12) 0.0027(10) -0.0051(9) 0.0006(10)
C2 0.0399(13) 0.0311(15) 0.0328(13) -0.0005(11) -0.0041(10) -0.0008(10)
C3 0.0521(15) 0.0439(18) 0.0326(14) -0.0001(11) -0.0107(11) -0.0079(12)
C4 0.0731(18) 0.048(2) 0.0431(16) 0.0123(13) -0.0294(14) -0.0066(14)
C5 0.0622(16) 0.0306(15) 0.0420(15) 0.0096(11) -0.0156(12) -0.0031(12)
C6 0.0346(12) 0.0346(16) 0.0297(13) 0.0037(11) -0.0047(10) -0.0030(10)
C7 0.0685(17) 0.0413(18) 0.0501(16) -0.0120(13) -0.0160(13) -0.0034(14)
C8 0.0451(14) 0.0232(14) 0.0377(14) 0.0044(11) -0.0031(11) 0.0010(10)
C9 0.0375(12) 0.0216(14) 0.0326(13) -0.0046(10) -0.0026(10) -0.0023(10)
C10 0.0537(15) 0.0330(17) 0.0347(14) 0.0024(11) -0.0029(11) 0.0104(12)
C11 0.0493(15) 0.0342(16) 0.0564(17) 0.0029(12) 0.0001(12) 0.0065(12)
C12 0.0517(16) 0.0477(18) 0.0597(18) 0.0104(14) -0.0075(13) -0.0119(13)
C13 0.0533(17) 0.0439(18) 0.076(2) 0.0071(16) -0.0171(15) -0.0116(13)
C14 0.083(2) 0.045(2) 0.080(2) -0.0101(16) 0.0013(17) -0.0192(16)
C15 0.076(2) 0.066(2) 0.0512(18) -0.0056(15) 0.0028(15) -0.0153(16)

loop_
_atom_type_symbol
_atom_type_description
_atom_type_scat_dispersion_real
_atom_type_scat_dispersion_imag
_atom_type_scat_source
C C 0.0033 0.0016 'International Tables Vol C Tables 4.2.6.8 and 6.1.1.4'
H H 0.0000 0.0000 'International Tables Vol C Tables 4.2.6.8 and 6.1.1.4'
N N 0.0061 0.0033 'International Tables Vol C Tables 4.2.6.8 and 6.1.1.4'
O O 0.0106 0.0060 'International Tables Vol C Tables 4.2.6.8 and 6.1.1.4'

loop_
_geom_angle_atom_site_label_1
_geom_angle_atom_site_label_2
_geom_angle_atom_site_label_3
_geom_angle
_geom_angle_site_symmetry_1
_geom_angle_site_symmetry_3
C2 O2 C7 117.15(17) . .
C8 N1 N2 117.71(19) . .
N1 N2 C9 119.66(18) . .
N4 N3 C9 117.62(18) . .
N3 N4 C9 116.40(17) . 3_665
C10 N5 C11 121.2(2) . .
C10 N5 C12 121.4(2) . .
C11 N5 C12 117.4(2) . .
C13 N6 C14 120.0(2) . .
C13 N6 C15 122.3(2) . .
C14 N6 C15 117.5(2) . .
O1 C1 C6 122.72(19) . .
O1 C1 C2 117.4(2) . .
C6 C1 C2 119.86(19) . .
O2 C2 C3 124.8(2) . .
O2 C2 C1 115.34(18) . .
C3 C2 C1 119.9(2) . .
C2 C3 C4 120.1(2) . .
C5 C4 C3 120.8(2) . .
C4 C5 C6 120.3(2) . .
C1 C6 C5 119.1(2) . .
C1 C6 C8 121.96(18) . .
C5 C6 C8 118.9(2) . .
N1 C8 C6 120.8(2) . .
N3 C9 N4 125.98(19) . 3_665
N3 C9 N2 114.71(19) . .
N4 C9 N2 119.32(18) 3_665 .
O3 C10 N5 124.8(2) . .
O4 C13 N6 127.1(3) . .

loop_
_geom_bond_atom_site_label_1
_geom_bond_atom_site_label_2
_geom_bond_distance
_geom_bond_site_symmetry_2
O1 C1 1.356(2) .
O2 C2 1.366(3) .
O2 C7 1.426(3) .
O3 C10 1.234(3) .
O4 C13 1.216(3) .
N1 C8 1.280(2) .
N1 N2 1.357(2) .
N2 C9 1.358(3) .
N3 N4 1.324(2) .
N3 C9 1.339(3) .
N4 C9 1.342(3) 3_665
N5 C10 1.317(3) .
N5 C11 1.445(3) .
N5 C12 1.456(3) .
N6 C13 1.309(3) .
N6 C14 1.440(3) .
N6 C15 1.454(3) .
C1 C6 1.394(3) .
C1 C2 1.400(3) .
C2 C3 1.376(3) .
C3 C4 1.384(3) .
C4 C5 1.363(3) .
C5 C6 1.403(3) .
C6 C8 1.454(3) .
C9 N4 1.342(3) 3_665

loop_
_geom_torsion_atom_site_label_1
_geom_torsion_atom_site_label_2
_geom_torsion_atom_site_label_3
_geom_torsion_atom_site_label_4
_geom_torsion
_geom_torsion_site_symmetry_4
C8 N1 N2 C9 -179.6(2) .
C9 N3 N4 C9 0.1(3) 3_665
C7 O2 C2 C3 4.0(3) .
C7 O2 C2 C1 -175.8(2) .
O1 C1 C2 O2 1.3(3) .
C6 C1 C2 O2 -179.7(2) .
O1 C1 C2 C3 -178.5(2) .
C6 C1 C2 C3 0.5(3) .
O2 C2 C3 C4 179.9(2) .
C1 C2 C3 C4 -0.3(4) .
C2 C3 C4 C5 0.1(4) .
C3 C4 C5 C6 -0.1(4) .
O1 C1 C6 C5 178.4(2) .
C2 C1 C6 C5 -0.5(3) .
O1 C1 C6 C8 -0.2(3) .
C2 C1 C6 C8 -179.2(2) .
C4 C5 C6 C1 0.3(4) .
C4 C5 C6 C8 179.0(2) .
N2 N1 C8 C6 179.30(19) .
C1 C6 C8 N1 1.2(3) .
C5 C6 C8 N1 -177.5(2) .
N4 N3 C9 N4 -0.2(4) 3_665
N4 N3 C9 N2 -179.90(18) .
N1 N2 C9 N3 177.13(18) .
N1 N2 C9 N4 -2.6(3) 3_665
C11 N5 C10 O3 -1.8(4) .
C12 N5 C10 O3 177.7(2) .
C14 N6 C13 O4 -0.4(4) .
C15 N6 C13 O4 -176.7(3) .
